data_4037902
loop_
_publ_author_name
'Wagner, Philippe'
'Rominger, Frank'
'Oeser, Thomas'
'Mastalerz, Michael'

_publ_section_title
;
 Solvent Controlled Racemic Resolution of C3-Symmetric
 Trihydroxytribenzotriquinacenes.
;
_journal_name_full 'The Journal of organic chemistry'
_journal_paper_doi 10.1021/acs.joc.9b03410
_journal_year 2020
_chemical_absolute_configuration rmad
_chemical_formula_sum 'C33 H34 Cl3 I3 O3'
_chemical_formula_weight 965.65
_space_group_crystal_system trigonal
_space_group_IT_number 146
_space_group_name_Hall 'R 3'
_space_group_name_H-M_alt 'R 3 :H'
_atom_sites_solution_hydrogens mixed
_audit_creation_method SHELXL-2018/3
_cell_angle_alpha 90
_cell_angle_beta 90
_cell_angle_gamma 120
_cell_formula_units_Z 3
_cell_length_a 11.2774(5)
_cell_length_b 11.2774(5)
_cell_length_c 24.1597(16)
_cell_measurement_reflns_used 6956
_cell_measurement_temperature 200(2)
_cell_measurement_theta_max 30.00
_cell_measurement_theta_min 2.53
_cell_volume 2661.0(2)
_computing_cell_refinement 'Bruker SAINT'
_computing_data_collection 'Bruker APEX2'
_computing_data_reduction 'Bruker SAINT'
_computing_molecular_graphics 'Bruker SHELXTL'
_computing_publication_material 'Bruker SHELXTL'
_computing_structure_refinement 'SHELXL-2018/3 (Sheldrick, 2018)'
_computing_structure_solution 'SHELXT-2014 (Sheldrick 2014)'
_diffrn_ambient_temperature 200(2)
_diffrn_measured_fraction_theta_full 1.000
_diffrn_measured_fraction_theta_max 1.000
_diffrn_measurement_device_type 'Bruker APEX-II Quazar area detector'
_diffrn_measurement_method '\f and \w scans'
_diffrn_radiation_type MoK\a
_diffrn_radiation_wavelength 0.71073
_diffrn_reflns_av_R_equivalents 0.0297
_diffrn_reflns_av_unetI/netI 0.0316
_diffrn_reflns_Laue_measured_fraction_full 1.000
_diffrn_reflns_Laue_measured_fraction_max 1.000
_diffrn_reflns_limit_h_max 15
_diffrn_reflns_limit_h_min -15
_diffrn_reflns_limit_k_max 15
_diffrn_reflns_limit_k_min -15
_diffrn_reflns_limit_l_max 33
_diffrn_reflns_limit_l_min -34
_diffrn_reflns_number 12033
_diffrn_reflns_point_group_measured_fraction_full 0.997
_diffrn_reflns_point_group_measured_fraction_max 0.992
_diffrn_reflns_theta_full 25.242
_diffrn_reflns_theta_max 30.099
_diffrn_reflns_theta_min 2.249
_diffrn_source 'ImuS microsource'
_exptl_absorpt_coefficient_mu 2.900
_exptl_absorpt_correction_T_max 0.9144
_exptl_absorpt_correction_T_min 0.7260
_exptl_absorpt_correction_type multi-scan
_exptl_absorpt_process_details
;
Sheldrick, G. M. (2008). <i>SADABS</i>. University of G\"ottingen, Germany.
;
_exptl_crystal_colour colourless
_exptl_crystal_density_diffrn 1.808
_exptl_crystal_description needle
_exptl_crystal_F_000 1398
_exptl_crystal_size_max 0.260
_exptl_crystal_size_mid 0.050
_exptl_crystal_size_min 0.038
_refine_diff_density_max 0.677
_refine_diff_density_min -0.744
_refine_diff_density_rms 0.073
_refine_ls_abs_structure_details
; 
 Flack x determined using 1570 quotients [(I+)-(I-)]/[(I+)+(I-)] 
 (Parsons, Flack and Wagner, Acta Cryst. B69 (2013) 249-259). 
;
_refine_ls_abs_structure_Flack -0.001(11)
_refine_ls_extinction_method none
_refine_ls_goodness_of_fit_ref 1.069
_refine_ls_hydrogen_treatment mixed
_refine_ls_matrix_type full
_refine_ls_number_parameters 146
_refine_ls_number_reflns 3485
_refine_ls_number_restraints 99
_refine_ls_restrained_S_all 1.055
_refine_ls_R_factor_all 0.0242
_refine_ls_R_factor_gt 0.0224
_refine_ls_shift/su_max 0.000
_refine_ls_shift/su_mean 0.000
_refine_ls_structure_factor_coef Fsqd
_refine_ls_weighting_details 'w=1/[\s^2^(Fo^2^)+(0.0177P)^2^+0.6141P] where P=(Fo^2^+2Fc^2^)/3'
_refine_ls_weighting_scheme calc
_refine_ls_wR_factor_gt 0.0463
_refine_ls_wR_factor_ref 0.0472
_reflns_Friedel_coverage 0.985
_reflns_Friedel_fraction_full 0.994
_reflns_Friedel_fraction_max 0.985
_reflns_number_gt 3339
_reflns_number_total 3485
_reflns_threshold_expression 'I > 2\s(I)'
_cod_data_source_file jo9b03410_si_002.cif
_cod_data_source_block phw26
_cod_original_cell_volume 2661.0(3)
_cod_database_code 4037902
_shelx_shelxl_version_number 2018/3
_shelx_space_group_comment
; 
The symmetry employed for this shelxl refinement is uniquely defined 
by the following loop, which should always be used as a source of 
symmetry information in preference to the above space-group names. 
They are only intended as comments. 
;
_shelx_estimated_absorpt_t_min 0.519
_shelx_estimated_absorpt_t_max 0.898

loop_
_space_group_symop_operation_xyz
'x, y, z'
'-y, x-y, z'
'-x+y, -x, z'
'x+2/3, y+1/3, z+1/3'
'-y+2/3, x-y+1/3, z+1/3'
'-x+y+2/3, -x+1/3, z+1/3'
'x+1/3, y+2/3, z+2/3'
'-y+1/3, x-y+2/3, z+2/3'
'-x+y+1/3, -x+2/3, z+2/3'

loop_
_atom_site_label
_atom_site_type_symbol
_atom_site_fract_x
_atom_site_fract_y
_atom_site_fract_z
_atom_site_U_iso_or_equiv
_atom_site_adp_type
_atom_site_occupancy
_atom_site_site_symmetry_order
_atom_site_calc_flag
_atom_site_refinement_flags_posn
_atom_site_refinement_flags_adp
_atom_site_refinement_flags_occupancy
_atom_site_disorder_assembly
_atom_site_disorder_group
C1 C 0.6416(3) 0.4502(3) 0.51654(14) 0.0152(6) Uani 1 1 d . . . . .
I1 I 0.22977(2) 0.41844(2) 0.37414(2) 0.03061(7) Uani 1 1 d . . . . .
C4 C 0.666667 0.333333 0.5419(2) 0.0155(10) Uani 1 3 d S T P . .
C5 C 0.666667 0.333333 0.6053(3) 0.0189(12) Uani 1 3 d S T P . .
H5A H 0.699800 0.273160 0.618833 0.028 Uiso 0.3333 1 calc R U P . .
H5B H 0.573360 0.300200 0.618833 0.028 Uiso 0.3333 1 calc R U P . .
H5C H 0.726840 0.426641 0.618833 0.028 Uiso 0.3333 1 calc R U P . .
C41 C 0.6234(4) 0.5466(4) 0.55698(15) 0.0205(7) Uani 1 1 d . . . . .
H41A H 0.699745 0.581845 0.583912 0.025 Uiso 1 1 calc R U . . .
H41B H 0.634440 0.626103 0.535369 0.025 Uiso 1 1 calc R U . . .
O18 O 0.1604(3) 0.1167(3) 0.39309(13) 0.0267(6) Uani 1 1 d . . . . .
H18 H 0.138(5) 0.040(5) 0.393(2) 0.033(13) Uiso 1 1 d . . . . .
C16 C 0.4495(3) 0.4269(3) 0.44960(14) 0.0197(6) Uani 1 1 d . . . . .
H16 H 0.484813 0.523023 0.448768 0.024 Uiso 1 1 calc R U . . .
C15 C 0.3322(3) 0.3391(3) 0.41995(13) 0.0189(6) Uani 1 1 d . . . . .
C14 C 0.2795(3) 0.1981(4) 0.42135(14) 0.0191(6) Uani 1 1 d . . . . .
C13 C 0.3465(3) 0.1441(3) 0.45144(14) 0.0183(6) Uani 1 1 d . . . . .
H13 H 0.312243 0.048131 0.451959 0.022 Uiso 1 1 calc R U . . .
C12 C 0.4650(3) 0.2325(3) 0.48094(13) 0.0148(6) Uani 1 1 d . . . . .
C11 C 0.5143(3) 0.3716(3) 0.48049(13) 0.0156(6) Uani 1 1 d . . . . .
C42 C 0.4897(4) 0.4901(4) 0.58994(17) 0.0287(8) Uani 1 1 d . . . . .
H42A H 0.411517 0.456817 0.563996 0.034 Uiso 1 1 calc R U . . .
H42B H 0.476965 0.411549 0.612707 0.034 Uiso 1 1 calc R U . . .
C43 C 0.4917(5) 0.5992(6) 0.6272(2) 0.0467(12) Uani 1 1 d . . . . .
H43A H 0.407649 0.559377 0.649357 0.070 Uiso 1 1 calc R U . . .
H43B H 0.497556 0.673994 0.604531 0.070 Uiso 1 1 calc R U . . .
H43C H 0.571226 0.634855 0.651893 0.070 Uiso 1 1 calc R U . . .
C51 C 0.000000 0.000000 0.5728(6) 0.042(4) Uani 0.58(2) 3 d DS T P A 1
H51 H 0.000000 0.000001 0.614197 0.050 Uiso 0.58(2) 3 calc R U P A 1
Cl1 Cl 0.0568(7) -0.1128(7) 0.5469(5) 0.0531(16) Uani 0.58(2) 1 d D . P A 1
C51B C 0.000000 0.000000 0.5301(8) 0.044(6) Uani 0.42(2) 3 d DS T P A 2
H51B H 0.000000 -0.000001 0.488728 0.052 Uiso 0.42(2) 3 calc R U P A 2
Cl1B Cl 0.0524(13) -0.1105(12) 0.5590(8) 0.068(3) Uani 0.42(2) 1 d D . P A 2

loop_
_atom_site_aniso_label
_atom_site_aniso_U_11
_atom_site_aniso_U_22
_atom_site_aniso_U_33
_atom_site_aniso_U_23
_atom_site_aniso_U_13
_atom_site_aniso_U_12
C1 0.0137(14) 0.0117(14) 0.0192(14) -0.0007(11) -0.0002(12) 0.0057(12)
I1 0.02269(12) 0.02590(13) 0.04357(13) 0.00699(12) -0.00854(11) 0.01240(10)
C4 0.0147(15) 0.0147(15) 0.017(2) 0.000 0.000 0.0074(7)
C5 0.0185(18) 0.0185(18) 0.020(3) 0.000 0.000 0.0092(9)
C41 0.0208(17) 0.0177(16) 0.0227(16) -0.0027(13) 0.0019(13) 0.0094(14)
O18 0.0228(14) 0.0167(13) 0.0394(15) -0.0050(11) -0.0133(11) 0.0090(11)
C16 0.0182(16) 0.0144(15) 0.0259(16) 0.0013(12) -0.0001(13) 0.0077(13)
C15 0.0151(15) 0.0184(15) 0.0234(16) 0.0031(12) -0.0006(12) 0.0086(13)
C14 0.0165(15) 0.0166(15) 0.0226(16) -0.0024(12) -0.0025(12) 0.0072(13)
C13 0.0162(15) 0.0123(14) 0.0243(16) -0.0018(12) -0.0013(12) 0.0054(12)
C12 0.0123(14) 0.0145(14) 0.0166(14) 0.0004(11) 0.0005(11) 0.0060(13)
C11 0.0128(14) 0.0150(14) 0.0191(14) -0.0010(11) 0.0003(11) 0.0070(12)
C42 0.0260(19) 0.0291(19) 0.033(2) -0.0013(15) 0.0093(15) 0.0154(16)
C43 0.047(3) 0.060(3) 0.046(3) -0.015(2) 0.005(2) 0.036(3)
C51 0.045(5) 0.045(5) 0.035(8) 0.000 0.000 0.022(3)
Cl1 0.046(2) 0.048(2) 0.069(4) -0.012(2) 0.001(2) 0.025(2)
C51B 0.050(8) 0.050(8) 0.030(11) 0.000 0.000 0.025(4)
Cl1B 0.097(6) 0.076(4) 0.067(6) 0.014(4) 0.017(3) 0.069(5)

loop_
_atom_type_symbol
_atom_type_description
_atom_type_scat_dispersion_real
_atom_type_scat_dispersion_imag
_atom_type_scat_source
C C 0.0033 0.0016 'International Tables Vol C Tables 4.2.6.8 and 6.1.1.4'
H H 0.0000 0.0000 'International Tables Vol C Tables 4.2.6.8 and 6.1.1.4'
O O 0.0106 0.0060 'International Tables Vol C Tables 4.2.6.8 and 6.1.1.4'
Cl Cl 0.1484 0.1585 'International Tables Vol C Tables 4.2.6.8 and 6.1.1.4'
I I -0.4742 1.8119 'International Tables Vol C Tables 4.2.6.8 and 6.1.1.4'

loop_
_geom_angle_atom_site_label_1
_geom_angle_atom_site_label_2
_geom_angle_atom_site_label_3
_geom_angle
_geom_angle_site_symmetry_1
_geom_angle_site_symmetry_3
C12 C1 C11 110.7(3) 3_665 .
C12 C1 C41 109.0(3) 3_665 .
C11 C1 C41 110.5(3) . .
C12 C1 C4 103.9(2) 3_665 .
C11 C1 C4 104.0(2) . .
C41 C1 C4 118.4(3) . .
C5 C4 C1 112.5(2) . 3_665
C5 C4 C1 112.5(2) . 2_655
C1 C4 C1 106.2(2) 3_665 2_655
C5 C4 C1 112.5(2) . .
C1 C4 C1 106.2(2) 3_665 .
C1 C4 C1 106.2(2) 2_655 .
C4 C5 H5A 109.5 . .
C4 C5 H5B 109.5 . .
H5A C5 H5B 109.5 . .
C4 C5 H5C 109.5 . .
H5A C5 H5C 109.5 . .
H5B C5 H5C 109.5 . .
C42 C41 C1 118.9(3) . .
C42 C41 H41A 107.6 . .
C1 C41 H41A 107.6 . .
C42 C41 H41B 107.6 . .
C1 C41 H41B 107.6 . .
H41A C41 H41B 107.0 . .
C14 O18 H18 114(4) . .
C15 C16 C11 118.9(3) . .
C15 C16 H16 120.5 . .
C11 C16 H16 120.5 . .
C16 C15 C14 120.7(3) . .
C16 C15 I1 120.0(2) . .
C14 C15 I1 119.3(2) . .
O18 C14 C13 122.1(3) . .
O18 C14 C15 117.9(3) . .
C13 C14 C15 119.9(3) . .
C14 C13 C12 119.3(3) . .
C14 C13 H13 120.4 . .
C12 C13 H13 120.4 . .
C11 C12 C13 120.4(3) . .
C11 C12 C1 113.2(3) . 2_655
C13 C12 C1 126.4(3) . 2_655
C12 C11 C16 120.8(3) . .
C12 C11 C1 112.5(3) . .
C16 C11 C1 126.7(3) . .
C43 C42 C41 111.0(4) . .
C43 C42 H42A 109.4 . .
C41 C42 H42A 109.4 . .
C43 C42 H42B 109.4 . .
C41 C42 H42B 109.4 . .
H42A C42 H42B 108.0 . .
C42 C43 H43A 109.5 . .
C42 C43 H43B 109.5 . .
H43A C43 H43B 109.5 . .
C42 C43 H43C 109.5 . .
H43A C43 H43C 109.5 . .
H43B C43 H43C 109.5 . .
Cl1 C51 Cl1 108.6(6) 3 2
Cl1 C51 Cl1 108.6(6) 3 .
Cl1 C51 Cl1 108.6(6) 2 .
Cl1 C51 H51 110.3 3 .
Cl1 C51 H51 110.3 2 .
Cl1 C51 H51 110.3 . .
Cl1B C51B Cl1B 105.5(10) . 2
Cl1B C51B Cl1B 105.5(10) . 3
Cl1B C51B Cl1B 105.5(10) 2 3
Cl1B C51B H51B 113.2 . .
Cl1B C51B H51B 113.2 2 .
Cl1B C51B H51B 113.2 3 .

loop_
_geom_bond_atom_site_label_1
_geom_bond_atom_site_label_2
_geom_bond_distance
_geom_bond_site_symmetry_2
C1 C12 1.521(5) 3_665
C1 C11 1.528(4) .
C1 C41 1.550(5) .
C1 C4 1.602(4) .
I1 C15 2.095(3) .
C4 C5 1.531(8) .
C5 H5A 0.9800 .
C5 H5B 0.9800 .
C5 H5C 0.9800 .
C41 C42 1.534(5) .
C41 H41A 0.9900 .
C41 H41B 0.9900 .
O18 C14 1.372(4) .
O18 H18 0.77(5) .
C16 C15 1.391(5) .
C16 C11 1.391(5) .
C16 H16 0.9500 .
C15 C14 1.392(5) .
C14 C13 1.390(5) .
C13 C12 1.398(5) .
C13 H13 0.9500 .
C12 C11 1.377(4) .
C42 C43 1.516(6) .
C42 H42A 0.9900 .
C42 H42B 0.9900 .
C43 H43A 0.9800 .
C43 H43B 0.9800 .
C43 H43C 0.9800 .
C51 Cl1 1.798(10) 3
C51 Cl1 1.798(10) 2
C51 Cl1 1.798(10) .
C51 H51 1.0000 .
C51B Cl1B 1.767(13) .
C51B Cl1B 1.767(13) 2
C51B Cl1B 1.767(13) 3
C51B H51B 1.0000 .

loop_
_geom_torsion_atom_site_label_1
_geom_torsion_atom_site_label_2
_geom_torsion_atom_site_label_3
_geom_torsion_atom_site_label_4
_geom_torsion
_geom_torsion_site_symmetry_1
_geom_torsion_site_symmetry_4
C12 C1 C4 C5 121.87(19) 3_665 .
C11 C1 C4 C5 -122.18(19) . .
C41 C1 C4 C5 0.9(3) . .
C12 C1 C4 C1 -1.7(4) 3_665 3_665
C11 C1 C4 C1 114.3(2) . 3_665
C41 C1 C4 C1 -122.7(4) . 3_665
C12 C1 C4 C1 -114.6(2) 3_665 2_655
C11 C1 C4 C1 1.4(4) . 2_655
C41 C1 C4 C1 124.5(4) . 2_655
C12 C1 C41 C42 169.0(3) 3_665 .
C11 C1 C41 C42 47.1(4) . .
C4 C1 C41 C42 -72.7(4) . .
C11 C16 C15 C14 0.4(5) . .
C11 C16 C15 I1 178.9(2) . .
C16 C15 C14 O18 177.3(3) . .
I1 C15 C14 O18 -1.1(4) . .
C16 C15 C14 C13 -1.7(5) . .
I1 C15 C14 C13 179.8(2) . .
O18 C14 C13 C12 -177.7(3) . .
C15 C14 C13 C12 1.3(5) . .
C14 C13 C12 C11 0.4(5) . .
C14 C13 C12 C1 179.0(3) . 2_655
C13 C12 C11 C16 -1.7(5) . .
C1 C12 C11 C16 179.5(3) 2_655 .
C13 C12 C11 C1 178.2(3) . .
C1 C12 C11 C1 -0.6(4) 2_655 .
C15 C16 C11 C12 1.3(5) . .
C15 C16 C11 C1 -178.6(3) . .
C12 C1 C11 C12 110.5(3) 3_665 .
C41 C1 C11 C12 -128.6(3) . .
C4 C1 C11 C12 -0.6(4) . .
C12 C1 C11 C16 -69.5(4) 3_665 .
C41 C1 C11 C16 51.3(4) . .
C4 C1 C11 C16 179.4(3) . .
C1 C41 C42 C43 179.7(4) . .
